data_7041901
loop_
_publ_author_name
'H\"aller, L Jonas L'
'Mas-Marz\'a, Elena'
'Cybulski, Mateusz K.'
'Sanguramath, Rajashekharayya A.'
'Macgregor, Stuart A.'
'Mahon, Mary F.'
'Raynaud, Christophe'
'Russell, Christopher A.'
'Whittlesey, Michael K.'

_publ_section_title
;
 Computation provides chemical insight into the diverse hydride NMR
 chemical shifts of [Ru(NHC)4(L)H](0/+) species (NHC = N-heterocyclic
 carbene; L = vacant, H2, N2, CO, MeCN, O2, P4, SO2, H(-), F(-) and Cl(-))
 and their [Ru(R2PCH2CH2PR2)2(L)H](+) congeners.
;
_journal_issue 9
_journal_name_full 'Dalton transactions (Cambridge, England : 2003)'
_journal_page_first 2861
_journal_page_last 2873
_journal_paper_doi 10.1039/c7dt00117g
_journal_volume 46
_journal_year 2017
_chemical_formula_moiety '2(C14 H24.5 N4 O Ru0.5 S0.5), 2(C16 H6 B0.5 F12)'
_chemical_formula_sum 'C60 H61 B F24 N8 O2 Ru S'
_chemical_formula_weight 1526.10
_space_group_crystal_system monoclinic
_space_group_IT_number 5
_space_group_name_Hall 'C 2y'
_space_group_name_H-M_alt 'C 1 2 1'
_symmetry_space_group_name_Hall 'C 2y'
_symmetry_space_group_name_H-M 'C 1 2 1'
_atom_sites_solution_hydrogens mixed
_atom_sites_solution_primary direct
_audit_creation_date 2016-03-07
_audit_creation_method
;
Olex2 1.2
(compiled 2016.02.19 svn.r3266 for OlexSys, GUI svn.r5155)
;
_audit_update_record
;
2016-03-09 deposited with the CCDC.
2017-01-30 downloaded from the CCDC.
;
_cell_angle_alpha 90
_cell_angle_beta 134.0640(10)
_cell_angle_gamma 90
_cell_formula_units_Z 4
_cell_length_a 25.9750(2)
_cell_length_b 19.3490(2)
_cell_length_c 18.3470(2)
_cell_measurement_reflns_used 37172
_cell_measurement_temperature 150(2)
_cell_measurement_theta_max 27.485
_cell_measurement_theta_min 2.910
_cell_volume 6625.89(16)
_computing_cell_refinement 'HKL Scalepack (Otwinowski & Minor 1997)'
_computing_data_collection 'Collect (Bruker AXS BV 1997-2004)'
_computing_data_reduction 'Denzo & Scalepack (Otwinowski, Minor 1997)'
_computing_molecular_graphics 'Olex2 (Dolomanov et al., 2009)'
_computing_publication_material 'Olex2 (Dolomanov et al., 2009)'
_computing_structure_refinement 'ShelXL (Sheldrick, 2015)'
_computing_structure_solution 'ShelXS (Sheldrick, 2008)'
_diffrn_ambient_temperature 150.15
_diffrn_measured_fraction_theta_full 0.996
_diffrn_measured_fraction_theta_max 0.995
_diffrn_measurement_device_type '95mm CCD camera on \k-goniostat'
_diffrn_measurement_method CCD
_diffrn_radiation_type MoK\a
_diffrn_radiation_wavelength 0.71073
_diffrn_reflns_av_R_equivalents 0.0632
_diffrn_reflns_av_unetI/netI 0.0628
_diffrn_reflns_Laue_measured_fraction_full 0.996
_diffrn_reflns_Laue_measured_fraction_max 0.995
_diffrn_reflns_limit_h_max 33
_diffrn_reflns_limit_h_min -33
_diffrn_reflns_limit_k_max 25
_diffrn_reflns_limit_k_min -24
_diffrn_reflns_limit_l_max 23
_diffrn_reflns_limit_l_min -23
_diffrn_reflns_number 63241
_diffrn_reflns_point_group_measured_fraction_full 0.996
_diffrn_reflns_point_group_measured_fraction_max 0.991
_diffrn_reflns_theta_full 25.242
_diffrn_reflns_theta_max 27.520
_diffrn_reflns_theta_min 3.522
_exptl_absorpt_coefficient_mu 0.384
_exptl_absorpt_correction_T_max 0.930
_exptl_absorpt_correction_T_min 0.837
_exptl_absorpt_correction_type multi-scan
_exptl_absorpt_process_details
;
multi-scan from symmetry-related measurements 
 Sortav (Blessing 1995)
;
_exptl_crystal_colour orange
_exptl_crystal_density_diffrn 1.530
_exptl_crystal_description block
_exptl_crystal_F_000 3096
_exptl_crystal_size_max 0.3
_exptl_crystal_size_mid 0.2
_exptl_crystal_size_min 0.15
_refine_diff_density_max 0.554
_refine_diff_density_min -0.556
_refine_diff_density_rms 0.086
_refine_ls_abs_structure_details
;
 Flack x determined using 5105 quotients [(I+)-(I-)]/[(I+)+(I-)]
 (Parsons, Flack and Wagner, Acta Cryst. B69 (2013) 249-259).
;
_refine_ls_abs_structure_Flack 0.039(8)
_refine_ls_extinction_method none
_refine_ls_goodness_of_fit_ref 1.036
_refine_ls_hydrogen_treatment mixed
_refine_ls_matrix_type full
_refine_ls_number_parameters 904
_refine_ls_number_reflns 15127
_refine_ls_number_restraints 3
_refine_ls_restrained_S_all 1.036
_refine_ls_R_factor_all 0.0591
_refine_ls_R_factor_gt 0.0383
_refine_ls_shift/su_max 0.000
_refine_ls_shift/su_mean 0.000
_refine_ls_structure_factor_coef Fsqd
_refine_ls_weighting_details 'w=1/[\s^2^(Fo^2^)+(0.0459P)^2^+0.9629P] where P=(Fo^2^+2Fc^2^)/3'
_refine_ls_weighting_scheme calc
_refine_ls_wR_factor_gt 0.0804
_refine_ls_wR_factor_ref 0.0888
_reflns_Friedel_coverage 0.936
_reflns_Friedel_fraction_full 0.996
_reflns_Friedel_fraction_max 0.988
_reflns_number_gt 12361
_reflns_number_total 15127
_reflns_threshold_expression 'I > 2\s(I)'
_cod_data_source_file c7dt00117g2.cif
_cod_data_source_block k09mkw29
_cod_depositor_comments 'Adding full bibliography for 7041901--7041903.cif.'
_cod_original_cell_volume 6625.89(14)
_cod_database_code 7041901
_shelx_space_group_comment
;
The symmetry employed for this shelxl refinement is uniquely defined
by the following loop, which should always be used as a source of
symmetry information in preference to the above space-group names.
They are only intended as comments.
;
_shelx_shelxl_version_number 2014/7
_olex2_submission_special_instructions 'No special instructions were received'

loop_
_space_group_symop_operation_xyz
'x, y, z'
'-x, y, -z'
'x+1/2, y+1/2, z'
'-x+1/2, y+1/2, -z'

loop_
_atom_site_label
_atom_site_type_symbol
_atom_site_fract_x
_atom_site_fract_y
_atom_site_fract_z
_atom_site_U_iso_or_equiv
_atom_site_adp_type
_atom_site_occupancy
_atom_site_site_symmetry_order
_atom_site_calc_flag
_atom_site_refinement_flags_posn
_atom_site_refinement_flags_adp
_atom_site_refinement_flags_occupancy
_atom_site_disorder_assembly
_atom_site_disorder_group
Ru1 Ru 0.5000 0.54295(2) 1.0000 0.01640(12) Uani 0.9 2 d DS T P A 1
Ru2 Ru 0.0000 0.30214(2) 0.5000 0.02008(12) Uani 1 2 d DS T P B 1
Ru1A Ru 0.5000 0.5752(3) 1.0000 0.01640(12) Uani 0.1 2 d S T P A 2
S1 S 0.5000 0.43052(8) 1.0000 0.0167(3) Uani 0.9 2 d S T P A 1
S2 S 0.0000 0.18911(7) 0.5000 0.0242(3) Uani 1 2 d S T P B 1
S1A S 0.5000 0.6884(10) 1.0000 0.043(4) Uiso 0.1 2 d S T P A 2
F1 F 0.24163(15) 0.77270(19) 0.9059(2) 0.0565(9) Uani 1 1 d . . . . .
F2 F 0.17359(18) 0.83812(17) 0.9008(2) 0.0549(9) Uani 1 1 d . . . . .
F3 F 0.19447(17) 0.73632(17) 0.9588(2) 0.0575(9) Uani 1 1 d . . . . .
F4 F 0.00454(18) 0.57216(16) 0.7264(3) 0.0590(9) Uani 1 1 d . . . . .
F5 F 0.0157(2) 0.54875(16) 0.6249(4) 0.0825(13) Uani 1 1 d . . . . .
F6 F -0.07820(15) 0.59883(15) 0.5718(2) 0.0506(8) Uani 1 1 d . . . . .
F7 F 0.17427(19) 1.01207(19) 0.7602(3) 0.0692(11) Uani 1 1 d . . . . .
F8 F 0.24073(15) 1.04246(17) 0.7375(2) 0.0483(7) Uani 1 1 d . . . . .
F9 F 0.1341(2) 1.07922(18) 0.6376(3) 0.115(2) Uani 1 1 d . . . . .
F10 F 0.2537(2) 0.8957(2) 0.5400(3) 0.0868(14) Uani 1 1 d . . . . .
F11 F 0.2126(3) 0.7956(2) 0.5165(4) 0.0972(14) Uani 1 1 d . . . . .
F12 F 0.1521(2) 0.8669(3) 0.3978(3) 0.1008(17) Uani 1 1 d . . . . .
F13 F 0.1602(2) 0.34909(17) 0.2335(3) 0.0604(10) Uani 1 1 d . . . . .
F14 F 0.2179(3) 0.3160(2) 0.1979(4) 0.0986(17) Uani 1 1 d . . . . .
F15 F 0.1069(3) 0.29426(18) 0.0965(3) 0.1067(17) Uani 1 1 d . . . . .
F16 F 0.2429(2) 0.4722(2) 0.0202(3) 0.0796(12) Uani 1 1 d . . . . .
F17 F 0.1426(2) 0.5095(2) -0.1175(3) 0.0736(11) Uani 1 1 d . . . . .
F18 F 0.2105(2) 0.57542(18) 0.0088(3) 0.0679(10) Uani 1 1 d . . . . .
F19 F 0.24592(15) 0.59289(17) 0.4014(2) 0.0465(7) Uani 1 1 d . . . . .
F20 F 0.17690(16) 0.53293(16) 0.4013(2) 0.0513(8) Uani 1 1 d . . . . .
F21 F 0.20731(16) 0.63449(16) 0.4640(2) 0.0506(8) Uani 1 1 d . . . . .
F22 F -0.06448(14) 0.78610(14) 0.0832(2) 0.0444(7) Uani 1 1 d . . . . .
F23 F 0.03941(15) 0.83198(13) 0.1707(2) 0.0394(6) Uani 1 1 d . . . . .
F24 F 0.00881(15) 0.79327(15) 0.2454(2) 0.0405(6) Uani 1 1 d . . . . .
O1 O 0.43608(15) 0.38881(15) 0.9485(2) 0.0234(7) Uani 0.9 1 d . . . A 1
O2 O -0.00812(17) 0.14770(16) 0.5575(2) 0.0355(7) Uani 1 1 d . . . B 1
O1A O 0.497(2) 0.731(2) 1.059(3) 0.059(10) Uiso 0.1 1 d . . . A 2
N1 N 0.34192(18) 0.59050(18) 0.8830(3) 0.0236(8) Uani 1 1 d . . . . .
N2 N 0.34033(17) 0.51670(17) 0.7949(2) 0.0217(7) Uani 1 1 d . . . . .
N3 N 0.45053(18) 0.60776(17) 0.8018(2) 0.0239(7) Uani 1 1 d . . . . .
N4 N 0.52428(17) 0.52553(17) 0.8542(2) 0.0231(8) Uani 1 1 d . . . . .
N5 N -0.03398(17) 0.35236(17) 0.6265(2) 0.0221(8) Uani 1 1 d . . . . .
N6 N 0.04747(18) 0.27505(18) 0.7103(2) 0.0249(7) Uani 1 1 d . . . . .
N7 N 0.14886(17) 0.36187(17) 0.6974(2) 0.0214(7) Uani 1 1 d . . . . .
N8 N 0.16655(17) 0.28226(18) 0.6360(2) 0.0240(8) Uani 1 1 d . . . . .
C1 C 0.3868(2) 0.5494(2) 0.8867(3) 0.0209(9) Uani 1 1 d . . . . .
C2 C 0.2699(2) 0.5366(2) 0.7375(3) 0.0256(9) Uani 1 1 d . . . . .
C3 C 0.2704(2) 0.5829(2) 0.7922(3) 0.0285(9) Uani 1 1 d . . . . .
C4 C 0.3576(2) 0.4675(2) 0.7546(3) 0.0306(10) Uani 1 1 d . . . . .
H4A H 0.4097 0.4617 0.8030 0.046 Uiso 1 1 calc GR . . . .
H4B H 0.3396 0.4847 0.6901 0.046 Uiso 1 1 calc GR . . . .
H4C H 0.3352 0.4228 0.7435 0.046 Uiso 1 1 calc GR . . . .
C5 C 0.2087(2) 0.5069(3) 0.6352(3) 0.0395(11) Uani 1 1 d . . . . .
H5A H 0.1636 0.5266 0.6089 0.059 Uiso 1 1 calc GR . . . .
H5B H 0.2079 0.4566 0.6408 0.059 Uiso 1 1 calc GR . . . .
H5C H 0.2143 0.5180 0.5890 0.059 Uiso 1 1 calc GR . . . .
C6 C 0.2111(2) 0.6210(3) 0.7707(4) 0.0441(13) Uani 1 1 d . . . . .
H6A H 0.1650 0.6061 0.7051 0.066 Uiso 1 1 calc GR . . . .
H6B H 0.2171 0.6708 0.7687 0.066 Uiso 1 1 calc GR . . . .
H6C H 0.2122 0.6113 0.8242 0.066 Uiso 1 1 calc GR . . . .
C7 C 0.3642(3) 0.6402(2) 0.9601(3) 0.0327(10) Uani 1 1 d . . . . .
H7A H 0.3593 0.6194 1.0038 0.049 Uiso 1 1 calc GR . . . .
H7B H 0.3339 0.6815 0.9272 0.049 Uiso 1 1 calc GR . . . .
H7C H 0.4143 0.6532 1.0012 0.049 Uiso 1 1 calc GR . . . .
C8 C 0.4935(2) 0.5611(2) 0.8794(3) 0.0212(9) Uani 1 1 d . . . . .
C9 C 0.4536(2) 0.5996(2) 0.7301(3) 0.0279(9) Uani 1 1 d . . . . .
C10 C 0.4999(2) 0.5475(2) 0.7621(3) 0.0280(9) Uani 1 1 d . . . . .
C11 C 0.4076(3) 0.6622(2) 0.7934(4) 0.0372(11) Uani 1 1 d . . . . .
H11A H 0.3569 0.6491 0.7421 0.056 Uiso 1 1 calc GR . . . .
H11B H 0.4145 0.7055 0.7734 0.056 Uiso 1 1 calc GR . . . .
H11C H 0.4227 0.6683 0.8590 0.056 Uiso 1 1 calc GR . . . .
C12 C 0.4108(3) 0.6433(3) 0.6370(3) 0.0423(12) Uani 1 1 d . . . . .
H12A H 0.4193 0.6282 0.5951 0.063 Uiso 1 1 calc GR . . . .
H12B H 0.4252 0.6918 0.6565 0.063 Uiso 1 1 calc GR . . . .
H12C H 0.3598 0.6387 0.5983 0.063 Uiso 1 1 calc GR . . . .
C13 C 0.5227(3) 0.5142(3) 0.7147(4) 0.0491(13) Uani 1 1 d . . . . .
H13A H 0.5005 0.5384 0.6517 0.074 Uiso 1 1 calc GR . . . .
H13B H 0.5076 0.4657 0.6996 0.074 Uiso 1 1 calc GR . . . .
H13C H 0.5750 0.5167 0.7617 0.074 Uiso 1 1 calc GR . . . .
C14 C 0.5784(2) 0.4717(2) 0.9152(3) 0.0310(10) Uani 1 1 d . . . . .
H14A H 0.5935 0.4687 0.9811 0.046 Uiso 1 1 calc GR . . . .
H14B H 0.6199 0.4829 0.9255 0.046 Uiso 1 1 calc GR . . . .
H14C H 0.5583 0.4272 0.8801 0.046 Uiso 1 1 calc GR . . . .
C15 C 0.0037(2) 0.3084(2) 0.6190(3) 0.0209(8) Uani 1 1 d . . . . .
C16 C -0.0134(2) 0.3464(2) 0.7199(3) 0.0280(9) Uani 1 1 d . . . . .
C17 C 0.0371(2) 0.2973(3) 0.7715(3) 0.0277(9) Uani 1 1 d . . . . .
C18 C -0.0871(2) 0.4025(2) 0.5507(3) 0.0283(9) Uani 1 1 d . . . . .
H18A H -0.0781 0.4152 0.5087 0.042 Uiso 1 1 calc GR . . . .
H18B H -0.0840 0.4438 0.5845 0.042 Uiso 1 1 calc GR . . . .
H18C H -0.1351 0.3823 0.5078 0.042 Uiso 1 1 calc GR . . . .
C19 C -0.0443(3) 0.3902(3) 0.7483(4) 0.0417(12) Uani 1 1 d . . . . .
H19A H -0.0232 0.3771 0.8160 0.063 Uiso 1 1 calc GR . . . .
H19B H -0.0963 0.3834 0.6989 0.063 Uiso 1 1 calc GR . . . .
H19C H -0.0338 0.4389 0.7486 0.063 Uiso 1 1 calc GR . . . .
C20 C 0.0774(3) 0.2681(3) 0.8741(3) 0.0436(12) Uani 1 1 d . . . . .
H20A H 0.1282 0.2802 0.9196 0.065 Uiso 1 1 calc GR . . . .
H20B H 0.0723 0.2177 0.8694 0.065 Uiso 1 1 calc GR . . . .
H20C H 0.0584 0.2872 0.9009 0.065 Uiso 1 1 calc GR . . . .
C21 C 0.1035(2) 0.2242(2) 0.7486(3) 0.0308(10) Uani 1 1 d . . . . .
H21A H 0.1103 0.2218 0.7024 0.046 Uiso 1 1 calc GR . . . .
H21B H 0.0891 0.1788 0.7528 0.046 Uiso 1 1 calc GR . . . .
H21C H 0.1485 0.2382 0.8161 0.046 Uiso 1 1 calc GR . . . .
C22 C 0.1127(2) 0.31765(19) 0.6164(3) 0.0199(9) Uani 1 1 d . . . . .
C23 C 0.2227(2) 0.3511(2) 0.7670(3) 0.0240(9) Uani 1 1 d . . . . .
C24 C 0.2342(2) 0.3017(3) 0.7288(3) 0.0268(9) Uani 1 1 d . . . . .
C25 C 0.1175(2) 0.4162(2) 0.7117(3) 0.0259(9) Uani 1 1 d . . . . .
H25A H 0.0691 0.4268 0.6465 0.039 Uiso 1 1 calc GR . . . .
H25B H 0.1473 0.4578 0.7383 0.039 Uiso 1 1 calc GR . . . .
H25C H 0.1149 0.4004 0.7598 0.039 Uiso 1 1 calc GR . . . .
C26 C 0.2737(2) 0.3896(2) 0.8653(3) 0.0296(9) Uani 1 1 d . . . . .
H26A H 0.3228 0.3739 0.9039 0.044 Uiso 1 1 calc GR . . . .
H26B H 0.2618 0.3808 0.9047 0.044 Uiso 1 1 calc GR . . . .
H26C H 0.2701 0.4392 0.8518 0.044 Uiso 1 1 calc GR . . . .
C27 C 0.3019(2) 0.2688(3) 0.7689(4) 0.0429(12) Uani 1 1 d . . . . .
H27A H 0.3431 0.2900 0.8338 0.064 Uiso 1 1 calc GR . . . .
H27B H 0.3062 0.2756 0.7203 0.064 Uiso 1 1 calc GR . . . .
H27C H 0.3009 0.2192 0.7787 0.064 Uiso 1 1 calc GR . . . .
C28 C 0.1578(2) 0.2319(2) 0.5695(3) 0.0343(11) Uani 1 1 d . . . . .
H28A H 0.1069 0.2281 0.5067 0.052 Uiso 1 1 calc GR . . . .
H28B H 0.1754 0.1868 0.6034 0.052 Uiso 1 1 calc GR . . . .
H28C H 0.1850 0.2466 0.5534 0.052 Uiso 1 1 calc GR . . . .
C29 C 0.0344(2) 0.7686(2) 0.5987(3) 0.0234(9) Uani 1 1 d . . . . .
C30 C 0.0933(2) 0.7877(2) 0.6991(3) 0.0239(9) Uani 1 1 d . . . . .
H30 H 0.1171 0.8299 0.7117 0.029 Uiso 1 1 calc R . . . .
C31 C 0.1185(2) 0.7477(2) 0.7813(3) 0.0246(9) Uani 1 1 d . . . . .
C32 C 0.0857(2) 0.6857(2) 0.7670(3) 0.0261(9) Uani 1 1 d . . . . .
H32 H 0.1027 0.6583 0.8232 0.031 Uiso 1 1 calc R . . . .
C33 C 0.0275(2) 0.6650(2) 0.6688(3) 0.0262(9) Uani 1 1 d . . . . .
C34 C 0.0023(2) 0.7061(2) 0.5873(3) 0.0262(9) Uani 1 1 d . . . . .
H34 H -0.0387 0.6910 0.5207 0.031 Uiso 1 1 calc R . . . .
C35 C 0.1815(2) 0.7729(2) 0.8864(3) 0.0308(10) Uani 1 1 d . . . . .
C36 C -0.0073(3) 0.5968(2) 0.6478(4) 0.0348(11) Uani 1 1 d . . . . .
C37 C 0.0640(2) 0.8657(2) 0.5277(3) 0.0258(9) Uani 1 1 d . . . . .
C38 C 0.0895(2) 0.9252(2) 0.5879(3) 0.0280(10) Uani 1 1 d . . . . .
H38 H 0.0658 0.9406 0.6074 0.034 Uiso 1 1 calc R . . . .
C39 C 0.1480(2) 0.9627(2) 0.6203(3) 0.0296(10) Uani 1 1 d . . . . .
C40 C 0.1833(3) 0.9423(2) 0.5917(3) 0.0337(11) Uani 1 1 d . . . . .
H40 H 0.2236 0.9674 0.6138 0.040 Uiso 1 1 calc R . . . .
C41 C 0.1584(3) 0.8849(3) 0.5305(3) 0.0342(11) Uani 1 1 d . . . . .
C42 C 0.1002(2) 0.8479(2) 0.4993(3) 0.0307(10) Uani 1 1 d . . . . .
H42 H 0.0842 0.8088 0.4569 0.037 Uiso 1 1 calc R . . . .
C43 C 0.1733(3) 1.0237(2) 0.6868(4) 0.0411(12) Uani 1 1 d . . . . .
C44 C 0.1945(3) 0.8618(3) 0.4977(5) 0.0507(15) Uani 1 1 d . . . . .
C45 C 0.0617(2) 0.5127(2) 0.0230(3) 0.0234(9) Uani 1 1 d . . . . .
C46 C 0.0839(2) 0.4506(2) 0.0778(3) 0.0267(9) Uani 1 1 d . . . . .
H46 H 0.0614 0.4368 0.0997 0.032 Uiso 1 1 calc R . . . .
C47 C 0.1374(3) 0.4086(2) 0.1014(3) 0.0298(10) Uani 1 1 d . . . . .
C48 C 0.1716(3) 0.4274(2) 0.0708(3) 0.0302(10) Uani 1 1 d . . . . .
H48 H 0.2079 0.3990 0.0863 0.036 Uiso 1 1 calc R . . . .
C49 C 0.1514(2) 0.4887(2) 0.0171(3) 0.0299(10) Uani 1 1 d . . . . .
C50 C 0.0976(2) 0.5300(2) -0.0064(3) 0.0266(9) Uani 1 1 d . . . . .
H50 H 0.0847 0.5714 -0.0436 0.032 Uiso 1 1 calc R . . . .
C51 C 0.1557(3) 0.3432(3) 0.1568(4) 0.0437(13) Uani 1 1 d . . . . .
C52 C 0.1867(3) 0.5104(3) -0.0172(4) 0.0380(12) Uani 1 1 d . . . . .
C53 C 0.0367(2) 0.6099(2) 0.1006(3) 0.0227(9) Uani 1 1 d . . . . .
C54 C 0.0969(2) 0.5878(2) 0.1991(3) 0.0246(9) Uani 1 1 d . . . . .
H54 H 0.1198 0.5459 0.2078 0.030 Uiso 1 1 calc R . . . .
C55 C 0.1243(2) 0.6252(2) 0.2848(3) 0.0250(9) Uani 1 1 d . . . . .
C56 C 0.0946(2) 0.6872(2) 0.2769(3) 0.0251(9) Uani 1 1 d . . . . .
H56 H 0.1139 0.7127 0.3356 0.030 Uiso 1 1 calc R . . . .
C57 C 0.0349(2) 0.7112(2) 0.1791(3) 0.0229(9) Uani 1 1 d . . . . .
C58 C 0.0070(2) 0.6731(2) 0.0940(3) 0.0244(9) Uani 1 1 d . . . . .
H58 H -0.0338 0.6904 0.0289 0.029 Uiso 1 1 calc R . . . .
C59 C 0.1875(3) 0.5972(2) 0.3871(4) 0.0325(11) Uani 1 1 d . . . . .
C60 C 0.0051(2) 0.7798(2) 0.1702(3) 0.0287(10) Uani 1 1 d . . . . .
B1 B 0.0000 0.8171(4) 0.5000 0.036(2) Uani 1 2 d S T P . .
B2 B 0.0000 0.5613(3) 0.0000 0.0104(12) Uani 1 2 d S T P . .
H1A H 0.5000 0.6256(4) 1.0000 0.038(19) Uiso 1 2 d DS T P . .
H H 0.0000 0.3848(4) 0.5000 0.016(14) Uiso 1 2 d DS T P . .

loop_
_atom_site_aniso_label
_atom_site_aniso_U_11
_atom_site_aniso_U_22
_atom_site_aniso_U_33
_atom_site_aniso_U_23
_atom_site_aniso_U_13
_atom_site_aniso_U_12
Ru1 0.0161(2) 0.0170(3) 0.0140(2) 0.000 0.0097(2) 0.000
Ru2 0.0164(2) 0.0245(2) 0.0149(2) 0.000 0.00925(19) 0.000
Ru1A 0.0161(2) 0.0170(3) 0.0140(2) 0.000 0.0097(2) 0.000
S1 0.0159(7) 0.0185(8) 0.0143(6) 0.000 0.0100(6) 0.000
S2 0.0237(7) 0.0220(7) 0.0206(7) 0.000 0.0130(6) 0.000
F1 0.0242(14) 0.094(3) 0.0425(16) -0.0168(17) 0.0199(13) -0.0127(15)
F2 0.062(2) 0.0446(17) 0.0383(17) -0.0137(15) 0.0277(16) -0.0039(16)
F3 0.0575(19) 0.067(2) 0.0288(14) 0.0048(15) 0.0229(15) -0.0200(17)
F4 0.062(2) 0.0478(18) 0.0559(19) 0.0098(16) 0.0365(17) -0.0179(16)
F5 0.110(3) 0.0248(16) 0.180(4) -0.025(2) 0.126(3) -0.0147(18)
F6 0.0362(16) 0.0434(17) 0.0510(17) -0.0019(14) 0.0225(15) -0.0150(13)
F7 0.075(2) 0.078(2) 0.088(2) -0.051(2) 0.069(2) -0.0425(19)
F8 0.0439(16) 0.0519(17) 0.0475(16) -0.0180(16) 0.0313(14) -0.0218(16)
F9 0.075(3) 0.0321(19) 0.088(3) -0.0142(19) 0.001(2) 0.0190(18)
F10 0.077(2) 0.111(3) 0.120(3) -0.069(3) 0.086(3) -0.059(2)
F11 0.140(4) 0.074(3) 0.171(4) -0.017(3) 0.143(4) -0.004(3)
F12 0.085(3) 0.189(5) 0.061(2) -0.031(3) 0.063(2) -0.034(3)
F13 0.092(3) 0.054(2) 0.071(2) 0.0319(17) 0.070(2) 0.0326(18)
F14 0.132(4) 0.084(3) 0.163(4) 0.088(3) 0.133(4) 0.082(3)
F15 0.174(5) 0.0282(19) 0.085(3) 0.000(2) 0.077(3) -0.025(3)
F16 0.086(2) 0.091(3) 0.121(3) 0.062(2) 0.094(3) 0.055(2)
F17 0.076(2) 0.116(3) 0.053(2) 0.009(2) 0.0539(19) 0.006(2)
F18 0.089(3) 0.055(2) 0.109(3) -0.002(2) 0.087(3) -0.0107(19)
F19 0.0281(15) 0.068(2) 0.0382(15) 0.0036(14) 0.0212(13) 0.0103(14)
F20 0.0505(17) 0.0411(17) 0.0358(15) 0.0127(14) 0.0202(14) -0.0023(15)
F21 0.0450(17) 0.0596(19) 0.0255(14) -0.0084(14) 0.0165(13) 0.0110(14)
F22 0.0338(15) 0.0345(16) 0.0482(16) -0.0012(13) 0.0223(13) 0.0107(12)
F23 0.0501(16) 0.0239(12) 0.0593(17) 0.0056(12) 0.0437(15) -0.0006(12)
F24 0.0593(17) 0.0354(15) 0.0560(16) -0.0035(14) 0.0509(15) 0.0027(14)
O1 0.0201(15) 0.0227(16) 0.0253(15) -0.0051(13) 0.0150(14) -0.0045(13)
O2 0.0439(19) 0.0287(16) 0.0346(17) 0.0073(14) 0.0275(16) 0.0011(14)
N1 0.0201(18) 0.0246(18) 0.0235(17) -0.0034(14) 0.0142(16) 0.0014(14)
N2 0.0214(17) 0.0222(17) 0.0194(16) -0.0030(14) 0.0134(15) 0.0001(14)
N3 0.0219(18) 0.0258(18) 0.0201(17) 0.0067(15) 0.0132(15) 0.0043(14)
N4 0.0225(17) 0.027(2) 0.0230(17) 0.0063(14) 0.0172(15) 0.0039(14)
N5 0.0191(18) 0.031(2) 0.0155(16) 0.0027(14) 0.0117(15) 0.0028(14)
N6 0.0232(17) 0.0266(18) 0.0181(16) 0.0059(14) 0.0119(15) 0.0040(14)
N7 0.0175(17) 0.0244(18) 0.0183(16) -0.0046(14) 0.0109(15) -0.0014(13)
N8 0.0188(17) 0.0274(19) 0.0207(16) -0.0053(14) 0.0118(15) 0.0013(14)
C1 0.0178(19) 0.027(2) 0.0154(17) -0.0011(17) 0.0108(16) 0.0010(17)
C2 0.0175(19) 0.028(2) 0.0176(18) 0.0025(19) 0.0071(16) 0.0005(18)
C3 0.019(2) 0.029(2) 0.028(2) 0.0038(19) 0.0129(19) 0.0050(18)
C4 0.036(2) 0.031(2) 0.031(2) -0.0067(19) 0.025(2) 0.0020(19)
C5 0.030(2) 0.044(3) 0.024(2) -0.006(2) 0.011(2) -0.005(2)
C6 0.028(2) 0.048(3) 0.051(3) -0.003(2) 0.025(2) 0.010(2)
C7 0.038(3) 0.029(2) 0.032(2) -0.009(2) 0.024(2) 0.001(2)
C8 0.0156(19) 0.023(2) 0.0187(19) 0.0007(16) 0.0097(17) -0.0014(15)
C9 0.023(2) 0.034(2) 0.023(2) 0.0065(18) 0.0144(19) -0.0008(18)
C10 0.031(2) 0.034(2) 0.025(2) 0.000(2) 0.0215(19) -0.004(2)
C11 0.039(3) 0.034(3) 0.044(3) 0.015(2) 0.031(2) 0.016(2)
C12 0.036(3) 0.055(3) 0.028(2) 0.015(2) 0.019(2) 0.003(2)
C13 0.068(4) 0.056(3) 0.052(3) 0.000(3) 0.053(3) 0.003(3)
C14 0.029(2) 0.030(2) 0.038(2) 0.007(2) 0.025(2) 0.0052(19)
C15 0.0184(19) 0.024(2) 0.0167(18) 0.0019(18) 0.0109(16) -0.0001(17)
C16 0.030(2) 0.036(3) 0.023(2) 0.0014(19) 0.020(2) -0.0022(19)
C17 0.029(2) 0.037(2) 0.0186(18) 0.002(2) 0.0173(18) -0.001(2)
C18 0.026(2) 0.031(2) 0.026(2) 0.0050(19) 0.0179(19) 0.0084(19)
C19 0.048(3) 0.055(3) 0.035(2) 0.002(2) 0.034(2) 0.004(2)
C20 0.043(3) 0.059(3) 0.021(2) 0.012(2) 0.020(2) 0.007(2)
C21 0.025(2) 0.031(2) 0.023(2) 0.0069(18) 0.0121(19) 0.0072(18)
C22 0.020(2) 0.023(2) 0.0152(18) -0.0001(15) 0.0118(17) 0.0009(15)
C23 0.020(2) 0.026(2) 0.0201(19) -0.0013(17) 0.0115(18) -0.0019(17)
C24 0.0167(18) 0.030(2) 0.025(2) -0.002(2) 0.0112(17) 0.001(2)
C25 0.025(2) 0.026(2) 0.027(2) -0.0052(18) 0.0184(19) 0.0002(17)
C26 0.021(2) 0.035(2) 0.0212(19) -0.0071(19) 0.0103(18) -0.0043(18)
C27 0.023(2) 0.046(3) 0.045(3) -0.012(2) 0.018(2) 0.002(2)
C28 0.032(2) 0.035(3) 0.035(2) -0.010(2) 0.023(2) 0.003(2)
C29 0.017(2) 0.021(2) 0.030(2) -0.0020(18) 0.0159(18) 0.0022(16)
C30 0.024(2) 0.020(2) 0.030(2) 0.0006(17) 0.0196(18) 0.0025(16)
C31 0.022(2) 0.025(2) 0.027(2) 0.0005(18) 0.0174(18) 0.0007(18)
C32 0.026(2) 0.026(2) 0.030(2) 0.0063(18) 0.021(2) 0.0063(18)
C33 0.023(2) 0.021(2) 0.037(2) 0.0023(19) 0.022(2) 0.0006(17)
C34 0.019(2) 0.025(2) 0.029(2) -0.0013(18) 0.0151(18) -0.0008(17)
C35 0.029(2) 0.037(3) 0.025(2) 0.003(2) 0.018(2) -0.001(2)
C36 0.031(3) 0.028(2) 0.042(3) 0.003(2) 0.024(2) 0.000(2)
C37 0.024(2) 0.024(2) 0.023(2) 0.0031(17) 0.0137(19) -0.0003(17)
C38 0.026(2) 0.025(2) 0.026(2) 0.0030(18) 0.0156(19) 0.0016(18)
C39 0.027(2) 0.024(2) 0.026(2) 0.0008(18) 0.0138(19) -0.0017(18)
C40 0.034(3) 0.031(2) 0.032(2) -0.002(2) 0.022(2) -0.011(2)
C41 0.035(3) 0.040(3) 0.032(2) -0.003(2) 0.025(2) -0.008(2)
C42 0.032(2) 0.032(2) 0.027(2) -0.0059(19) 0.020(2) -0.008(2)
C43 0.031(3) 0.030(3) 0.048(3) -0.006(2) 0.022(2) -0.004(2)
C44 0.054(4) 0.062(4) 0.056(3) -0.028(3) 0.046(3) -0.031(3)
C45 0.027(2) 0.021(2) 0.0210(19) -0.0020(16) 0.0163(18) -0.0024(17)
C46 0.033(2) 0.025(2) 0.030(2) -0.0026(19) 0.025(2) -0.0002(19)
C47 0.040(3) 0.022(2) 0.035(2) 0.0001(19) 0.029(2) 0.0050(19)
C48 0.036(2) 0.024(2) 0.038(2) 0.0008(19) 0.028(2) 0.0064(19)
C49 0.034(2) 0.032(2) 0.032(2) 0.000(2) 0.026(2) 0.003(2)
C50 0.032(2) 0.025(2) 0.026(2) 0.0030(18) 0.0215(19) 0.0041(18)
C51 0.065(4) 0.031(3) 0.055(3) 0.012(2) 0.050(3) 0.016(3)
C52 0.045(3) 0.042(3) 0.045(3) 0.011(2) 0.038(3) 0.013(2)
C53 0.025(2) 0.021(2) 0.030(2) 0.0003(18) 0.0222(19) -0.0023(17)
C54 0.027(2) 0.022(2) 0.031(2) 0.0003(18) 0.022(2) 0.0000(17)
C55 0.022(2) 0.027(2) 0.025(2) -0.0028(18) 0.0157(19) -0.0028(18)
C56 0.030(2) 0.022(2) 0.031(2) -0.0064(18) 0.024(2) -0.0055(17)
C57 0.028(2) 0.018(2) 0.031(2) 0.0000(18) 0.0236(19) -0.0017(17)
C58 0.026(2) 0.025(2) 0.028(2) 0.0036(18) 0.0212(19) 0.0018(18)
C59 0.033(3) 0.032(2) 0.030(2) -0.002(2) 0.021(2) 0.002(2)
C60 0.030(2) 0.027(2) 0.038(2) 0.0028(19) 0.027(2) 0.0001(18)
B1 0.023(4) 0.049(6) 0.027(4) 0.000 0.014(3) 0.000
B2 0.012(3) 0.003(3) 0.018(3) 0.000 0.011(2) 0.000

loop_
_atom_type_symbol
_atom_type_description
_atom_type_scat_dispersion_real
_atom_type_scat_dispersion_imag
_atom_type_scat_source
C C 0.0033 0.0016 'International Tables Vol C Tables 4.2.6.8 and 6.1.1.4'
H H 0.0000 0.0000 'International Tables Vol C Tables 4.2.6.8 and 6.1.1.4'
N N 0.0061 0.0033 'International Tables Vol C Tables 4.2.6.8 and 6.1.1.4'
F F 0.0171 0.0103 'International Tables Vol C Tables 4.2.6.8 and 6.1.1.4'
S S 0.1246 0.1234 'International Tables Vol C Tables 4.2.6.8 and 6.1.1.4'
O O 0.0106 0.0060 'International Tables Vol C Tables 4.2.6.8 and 6.1.1.4'
Ru Ru -1.2594 0.8363 'International Tables Vol C Tables 4.2.6.8 and 6.1.1.4'
B B 0.0013 0.0007 'International Tables Vol C Tables 4.2.6.8 and 6.1.1.4'

loop_
_geom_angle_atom_site_label_1
_geom_angle_atom_site_label_2
_geom_angle_atom_site_label_3
_geom_angle
_geom_angle_site_symmetry_1
_geom_angle_site_symmetry_3
S1 Ru1 H1A 180.0 . .
C1 Ru1 S1 93.38(11) . .
C1 Ru1 S1 93.38(11) 2_657 .
C1 Ru1 C1 173.2(2) 2_657 .
C1 Ru1 C8 85.27(15) 2_657 2_657
C1 Ru1 C8 93.60(15) . 2_657
C1 Ru1 C8 93.60(15) 2_657 .
C1 Ru1 C8 85.28(15) . .
C1 Ru1 H1A 86.62(11) . .
C1 Ru1 H1A 86.62(11) 2_657 .
C8 Ru1 S1 99.52(10) 2_657 .
C8 Ru1 S1 99.52(10) . .
C8 Ru1 C8 161.0(2) 2_657 .
C8 Ru1 H1A 80.48(10) 2_657 .
C8 Ru1 H1A 80.48(10) . .
S2 Ru2 H 180.0 . .
C15 Ru2 S2 93.26(11) . .
C15 Ru2 S2 93.26(11) 2_556 .
C15 Ru2 C15 173.5(2) 2_556 .
C15 Ru2 C22 85.00(15) 2_556 2_556
C15 Ru2 C22 85.00(15) . .
C15 Ru2 C22 94.08(15) 2_556 .
C15 Ru2 C22 94.08(15) . 2_556
C15 Ru2 H 86.74(11) . .
C15 Ru2 H 86.74(11) 2_556 .
C22 Ru2 S2 98.11(10) . .
C22 Ru2 S2 98.11(10) 2_556 .
C22 Ru2 C22 163.8(2) 2_556 .
C22 Ru2 H 81.89(10) 2_556 .
C22 Ru2 H 81.89(10) . .
S1A Ru1A H1A 0.000(4) . .
C1 Ru1A S1A 103.28(18) 2_657 .
C1 Ru1A S1A 103.28(18) . .
C1 Ru1A C1 153.4(4) 2_657 .
C1 Ru1A H1A 103.28(18) 2_657 .
C1 Ru1A H1A 103.28(18) . .
C8 Ru1A S1A 97.37(18) 2_657 .
C8 Ru1A S1A 97.37(18) . .
C8 Ru1A C1 84.23(15) . .
C8 Ru1A C1 84.22(15) 2_657 2_657
C8 Ru1A C1 92.39(16) 2_657 .
C8 Ru1A C1 92.39(16) . 2_657
C8 Ru1A C8 165.3(4) 2_657 .
C8 Ru1A H1A 97.37(18) 2_657 .
C8 Ru1A H1A 97.37(18) . .
O1 S1 Ru1 123.67(13) . .
O1 S1 Ru1 123.68(13) 2_657 .
O1 S1 O1 112.7(3) 2_657 .
O2 S2 Ru2 123.48(14) . .
O2 S2 Ru2 123.48(14) 2_556 .
O2 S2 O2 113.0(3) 2_556 .
Ru1A S1A H1A 0.000(1) . .
O1A S1A Ru1A 126.2(18) . .
O1A S1A Ru1A 126.2(18) 2_657 .
O1A S1A O1A 108(4) 2_657 .
O1A S1A H1A 126.2(18) 2_657 .
O1A S1A H1A 126.2(18) . .
C1 N1 C3 112.2(3) . .
C1 N1 C7 125.7(3) . .
C3 N1 C7 121.9(4) . .
C1 N2 C2 112.1(3) . .
C1 N2 C4 127.5(3) . .
C2 N2 C4 120.4(3) . .
C8 N3 C9 111.7(3) . .
C8 N3 C11 126.5(4) . .
C9 N3 C11 121.8(3) . .
C8 N4 C10 112.3(3) . .
C8 N4 C14 125.7(3) . .
C10 N4 C14 122.0(4) . .
C15 N5 C16 112.3(3) . .
C15 N5 C18 125.9(3) . .
C16 N5 C18 121.8(3) . .
C15 N6 C17 112.4(3) . .
C15 N6 C21 127.3(4) . .
C17 N6 C21 120.3(3) . .
C22 N7 C23 111.6(3) . .
C22 N7 C25 126.6(3) . .
C23 N7 C25 121.8(3) . .
C22 N8 C24 112.1(3) . .
C22 N8 C28 125.7(3) . .
C24 N8 C28 122.2(3) . .
N1 C1 Ru1 129.4(3) . .
N1 C1 Ru1A 116.9(3) . .
N2 C1 Ru1 128.1(3) . .
N2 C1 Ru1A 137.3(3) . .
N2 C1 N1 102.4(3) . .
N2 C2 C5 122.5(4) . .
C3 C2 N2 107.3(3) . .
C3 C2 C5 130.2(4) . .
N1 C3 C6 122.4(4) . .
C2 C3 N1 106.0(4) . .
C2 C3 C6 131.6(4) . .
N2 C4 H4A 109.5 . .
N2 C4 H4B 109.5 . .
N2 C4 H4C 109.5 . .
H4A C4 H4B 109.5 . .
H4A C4 H4C 109.5 . .
H4B C4 H4C 109.5 . .
C2 C5 H5A 109.5 . .
C2 C5 H5B 109.5 . .
C2 C5 H5C 109.5 . .
H5A C5 H5B 109.5 . .
H5A C5 H5C 109.5 . .
H5B C5 H5C 109.5 . .
C3 C6 H6A 109.5 . .
C3 C6 H6B 109.5 . .
C3 C6 H6C 109.5 . .
H6A C6 H6B 109.5 . .
H6A C6 H6C 109.5 . .
H6B C6 H6C 109.5 . .
N1 C7 H7A 109.5 . .
N1 C7 H7B 109.5 . .
N1 C7 H7C 109.5 . .
H7A C7 H7B 109.5 . .
H7A C7 H7C 109.5 . .
H7B C7 H7C 109.5 . .
N3 C8 Ru1 127.4(3) . .
N3 C8 Ru1A 114.6(3) . .
N4 C8 Ru1 129.1(3) . .
N4 C8 Ru1A 141.6(3) . .
N4 C8 N3 103.2(3) . .
N3 C9 C12 122.2(4) . .
C10 C9 N3 107.1(3) . .
C10 C9 C12 130.7(4) . .
N4 C10 C13 122.9(4) . .
C9 C10 N4 105.8(4) . .
C9 C10 C13 131.3(4) . .
N3 C11 H11A 109.5 . .
N3 C11 H11B 109.5 . .
N3 C11 H11C 109.5 . .
H11A C11 H11B 109.5 . .
H11A C11 H11C 109.5 . .
H11B C11 H11C 109.5 . .
C9 C12 H12A 109.5 . .
C9 C12 H12B 109.5 . .
C9 C12 H12C 109.5 . .
H12A C12 H12B 109.5 . .
H12A C12 H12C 109.5 . .
H12B C12 H12C 109.5 . .
C10 C13 H13A 109.5 . .
C10 C13 H13B 109.5 . .
C10 C13 H13C 109.5 . .
H13A C13 H13B 109.5 . .
H13A C13 H13C 109.5 . .
H13B C13 H13C 109.5 . .
N4 C14 H14A 109.5 . .
N4 C14 H14B 109.5 . .
N4 C14 H14C 109.5 . .
H14A C14 H14B 109.5 . .
H14A C14 H14C 109.5 . .
H14B C14 H14C 109.5 . .
N5 C15 Ru2 127.8(3) . .
N6 C15 Ru2 129.7(3) . .
N6 C15 N5 102.3(3) . .
N5 C16 C19 122.8(4) . .
C17 C16 N5 106.1(4) . .
C17 C16 C19 131.1(4) . .
N6 C17 C20 122.8(4) . .
C16 C17 N6 107.0(3) . .
C16 C17 C20 130.3(4) . .
N5 C18 H18A 109.5 . .
N5 C18 H18B 109.5 . .
N5 C18 H18C 109.5 . .
H18A C18 H18B 109.5 . .
H18A C18 H18C 109.5 . .
H18B C18 H18C 109.5 . .
C16 C19 H19A 109.5 . .
C16 C19 H19B 109.5 . .
C16 C19 H19C 109.5 . .
H19A C19 H19B 109.5 . .
H19A C19 H19C 109.5 . .
H19B C19 H19C 109.5 . .
C17 C20 H20A 109.5 . .
C17 C20 H20B 109.5 . .
C17 C20 H20C 109.5 . .
H20A C20 H20B 109.5 . .
H20A C20 H20C 109.5 . .
H20B C20 H20C 109.5 . .
N6 C21 H21A 109.5 . .
N6 C21 H21B 109.5 . .
N6 C21 H21C 109.5 . .
H21A C21 H21B 109.5 . .
H21A C21 H21C 109.5 . .
H21B C21 H21C 109.5 . .
N7 C22 Ru2 127.1(3) . .
N8 C22 Ru2 129.6(3) . .
N8 C22 N7 102.9(3) . .
N7 C23 C26 122.1(4) . .
C24 C23 N7 107.0(3) . .
C24 C23 C26 130.9(4) . .
N8 C24 C27 122.3(4) . .
C23 C24 N8 106.3(3) . .
C23 C24 C27 131.4(4) . .
N7 C25 H25A 109.5 . .
N7 C25 H25B 109.5 . .
N7 C25 H25C 109.5 . .
H25A C25 H25B 109.5 . .
H25A C25 H25C 109.5 . .
H25B C25 H25C 109.5 . .
C23 C26 H26A 109.5 . .
C23 C26 H26B 109.5 . .
C23 C26 H26C 109.5 . .
H26A C26 H26B 109.5 . .
H26A C26 H26C 109.5 . .
H26B C26 H26C 109.5 . .
C24 C27 H27A 109.5 . .
C24 C27 H27B 109.5 . .
C24 C27 H27C 109.5 . .
H27A C27 H27B 109.5 . .
H27A C27 H27C 109.5 . .
H27B C27 H27C 109.5 . .
N8 C28 H28A 109.5 . .
N8 C28 H28B 109.5 . .
N8 C28 H28C 109.5 . .
H28A C28 H28B 109.5 . .
H28A C28 H28C 109.5 . .
H28B C28 H28C 109.5 . .
C30 C29 C34 114.7(4) . .
C30 C29 B1 124.0(4) . .
C34 C29 B1 121.1(4) . .
C29 C30 H30 118.6 . .
C31 C30 C29 122.8(4) . .
C31 C30 H30 118.6 . .
C30 C31 C35 118.9(4) . .
C32 C31 C30 120.9(4) . .
C32 C31 C35 120.2(4) . .
C31 C32 H32 121.0 . .
C33 C32 C31 117.9(4) . .
C33 C32 H32 121.0 . .
C32 C33 C34 120.5(4) . .
C32 C33 C36 120.7(4) . .
C34 C33 C36 118.7(4) . .
C29 C34 H34 118.4 . .
C33 C34 C29 123.2(4) . .
C33 C34 H34 118.4 . .
F1 C35 C31 111.8(4) . .
F2 C35 F1 105.2(4) . .
F2 C35 C31 112.5(4) . .
F3 C35 F1 107.1(4) . .
F3 C35 F2 105.8(4) . .
F3 C35 C31 113.8(4) . .
F4 C36 C33 113.2(4) . .
F5 C36 F4 106.0(4) . .
F5 C36 F6 106.9(4) . .
F5 C36 C33 112.3(4) . .
F6 C36 F4 104.6(4) . .
F6 C36 C33 113.2(4) . .
C38 C37 B1 122.2(4) . .
C42 C37 C38 115.0(4) . .
C42 C37 B1 122.6(4) . .
C37 C38 H38 118.6 . .
C39 C38 C37 122.9(4) . .
C39 C38 H38 118.6 . .
C38 C39 C40 120.1(4) . .
C38 C39 C43 119.7(4) . .
C40 C39 C43 120.2(4) . .
C39 C40 H40 120.8 . .
C41 C40 C39 118.4(4) . .
C41 C40 H40 120.8 . .
C40 C41 C42 120.7(5) . .
C40 C41 C44 119.9(4) . .
C42 C41 C44 119.3(4) . .
C37 C42 H42 118.6 . .
C41 C42 C37 122.9(4) . .
C41 C42 H42 118.6 . .
F7 C43 C39 112.2(4) . .
F8 C43 F7 104.1(4) . .
F8 C43 C39 113.8(4) . .
F9 C43 F7 106.9(5) . .
F9 C43 F8 105.6(4) . .
F9 C43 C39 113.3(4) . .
F10 C44 F11 105.7(5) . .
F10 C44 F12 106.5(5) . .
F10 C44 C41 114.6(4) . .
F11 C44 F12 103.6(5) . .
F11 C44 C41 113.1(5) . .
F12 C44 C41 112.4(5) . .
C46 C45 B2 121.0(4) . .
C50 C45 C46 115.2(4) . .
C50 C45 B2 123.7(3) . .
C45 C46 H46 118.5 . .
C47 C46 C45 123.1(4) . .
C47 C46 H46 118.5 . .
C46 C47 C51 119.2(4) . .
C48 C47 C46 120.0(4) . .
C48 C47 C51 120.8(4) . .
C47 C48 H48 120.7 . .
C47 C48 C49 118.6(4) . .
C49 C48 H48 120.7 . .
C48 C49 C50 120.7(4) . .
C48 C49 C52 120.1(4) . .
C50 C49 C52 119.2(4) . .
C45 C50 H50 118.8 . .
C49 C50 C45 122.4(4) . .
C49 C50 H50 118.8 . .
F13 C51 C47 113.7(4) . .
F14 C51 F13 104.8(5) . .
F14 C51 F15 105.6(5) . .
F14 C51 C47 114.2(5) . .
F15 C51 F13 105.8(5) . .
F15 C51 C47 111.8(5) . .
F16 C52 F17 106.8(4) . .
F16 C52 F18 105.8(4) . .
F16 C52 C49 113.8(4) . .
F17 C52 F18 104.3(4) . .
F17 C52 C49 113.0(4) . .
F18 C52 C49 112.6(4) . .
C54 C53 C58 115.4(4) . .
C54 C53 B2 121.6(3) . .
C58 C53 B2 122.8(3) . .
C53 C54 H54 118.9 . .
C55 C54 C53 122.1(4) . .
C55 C54 H54 118.9 . .
C54 C55 C59 118.7(4) . .
C56 C55 C54 121.6(4) . .
C56 C55 C59 119.7(4) . .
C55 C56 H56 121.2 . .
C55 C56 C57 117.6(4) . .
C57 C56 H56 121.2 . .
C56 C57 C60 117.7(4) . .
C58 C57 C56 120.6(4) . .
C58 C57 C60 121.7(4) . .
C53 C58 H58 118.7 . .
C57 C58 C53 122.6(4) . .
C57 C58 H58 118.7 . .
F19 C59 C55 111.9(4) . .
F20 C59 F19 105.2(4) . .
F20 C59 C55 112.8(4) . .
F21 C59 F19 106.0(4) . .
F21 C59 F20 106.0(4) . .
F21 C59 C55 114.3(4) . .
F22 C60 C57 112.1(4) . .
F23 C60 F22 106.1(3) . .
F23 C60 C57 112.2(3) . .
F24 C60 F22 106.2(3) . .
F24 C60 F23 106.0(3) . .
F24 C60 C57 113.6(4) . .
C29 B1 C29 110.5(5) 2_556 .
C29 B1 C37 108.8(2) . 2_556
C29 B1 C37 109.0(2) 2_556 2_556
C29 B1 C37 109.0(2) . .
C29 B1 C37 108.8(2) 2_556 .
C37 B1 C37 110.6(5) . 2_556
C45 B2 C45 109.9(4) 2 .
C45 B2 C53 109.6(2) 2 2
C45 B2 C53 109.6(2) . .
C45 B2 C53 108.34(19) . 2
C45 B2 C53 108.34(19) 2 .
C53 B2 C53 110.9(4) 2 .

loop_
_geom_bond_atom_site_label_1
_geom_bond_atom_site_label_2
_geom_bond_distance
_geom_bond_site_symmetry_2
Ru1 S1 2.1753(16) .
Ru1 C1 2.116(4) 2_657
Ru1 C1 2.116(4) .
Ru1 C8 2.128(4) .
Ru1 C8 2.128(4) 2_657
Ru1 H1A 1.599(7) .
Ru2 S2 2.1872(15) .
Ru2 C15 2.121(4) 2_556
Ru2 C15 2.121(4) .
Ru2 C22 2.127(4) .
Ru2 C22 2.127(4) 2_556
Ru2 H 1.598(7) .
Ru1A S1A 2.19(2) .
Ru1A C1 2.171(4) .
Ru1A C1 2.170(4) 2_657
Ru1A C8 2.116(4) .
Ru1A C8 2.116(4) 2_657
Ru1A H1A 0.976(9) .
S1 O1 1.455(3) 2_657
S1 O1 1.455(3) .
S2 O2 1.452(3) .
S2 O2 1.452(3) 2_556
S1A O1A 1.41(4) .
S1A O1A 1.41(4) 2_657
S1A H1A 1.22(2) .
F1 C35 1.337(5) .
F2 C35 1.334(5) .
F3 C35 1.326(5) .
F4 C36 1.336(6) .
F5 C36 1.321(6) .
F6 C36 1.329(6) .
F7 C43 1.347(7) .
F8 C43 1.341(5) .
F9 C43 1.314(6) .
F10 C44 1.318(6) .
F11 C44 1.325(8) .
F12 C44 1.331(7) .
F13 C51 1.333(6) .
F14 C51 1.329(6) .
F15 C51 1.333(7) .
F16 C52 1.325(5) .
F17 C52 1.329(6) .
F18 C52 1.334(6) .
F19 C59 1.350(6) .
F20 C59 1.338(6) .
F21 C59 1.331(5) .
F22 C60 1.348(5) .
F23 C60 1.342(5) .
F24 C60 1.339(5) .
N1 C1 1.374(5) .
N1 C3 1.395(5) .
N1 C7 1.457(5) .
N2 C1 1.366(5) .
N2 C2 1.387(5) .
N2 C4 1.456(5) .
N3 C8 1.370(5) .
N3 C9 1.383(5) .
N3 C11 1.461(5) .
N4 C8 1.357(5) .
N4 C10 1.396(5) .
N4 C14 1.459(5) .
N5 C15 1.374(5) .
N5 C16 1.400(5) .
N5 C18 1.452(5) .
N6 C15 1.366(5) .
N6 C17 1.393(5) .
N6 C21 1.468(5) .
N7 C22 1.372(5) .
N7 C23 1.395(5) .
N7 C25 1.460(5) .
N8 C22 1.362(5) .
N8 C24 1.402(5) .
N8 C28 1.451(5) .
C2 C3 1.338(6) .
C2 C5 1.494(6) .
C3 C6 1.492(6) .
C4 H4A 0.9800 .
C4 H4B 0.9800 .
C4 H4C 0.9800 .
C5 H5A 0.9800 .
C5 H5B 0.9800 .
C5 H5C 0.9800 .
C6 H6A 0.9800 .
C6 H6B 0.9800 .
C6 H6C 0.9800 .
C7 H7A 0.9800 .
C7 H7B 0.9800 .
C7 H7C 0.9800 .
C9 C10 1.350(6) .
C9 C12 1.492(6) .
C10 C13 1.497(6) .
C11 H11A 0.9800 .
C11 H11B 0.9800 .
C11 H11C 0.9800 .
C12 H12A 0.9800 .
C12 H12B 0.9800 .
C12 H12C 0.9800 .
C13 H13A 0.9800 .
C13 H13B 0.9800 .
C13 H13C 0.9800 .
C14 H14A 0.9800 .
C14 H14B 0.9800 .
C14 H14C 0.9800 .
C16 C17 1.339(6) .
C16 C19 1.489(6) .
C17 C20 1.489(6) .
C18 H18A 0.9800 .
C18 H18B 0.9800 .
C18 H18C 0.9800 .
C19 H19A 0.9800 .
C19 H19B 0.9800 .
C19 H19C 0.9800 .
C20 H20A 0.9800 .
C20 H20B 0.9800 .
C20 H20C 0.9800 .
C21 H21A 0.9800 .
C21 H21B 0.9800 .
C21 H21C 0.9800 .
C23 C24 1.337(6) .
C23 C26 1.496(6) .
C24 C27 1.498(6) .
C25 H25A 0.9800 .
C25 H25B 0.9800 .
C25 H25C 0.9800 .
C26 H26A 0.9800 .
C26 H26B 0.9800 .
C26 H26C 0.9800 .
C27 H27A 0.9800 .
C27 H27B 0.9800 .
C27 H27C 0.9800 .
C28 H28A 0.9800 .
C28 H28B 0.9800 .
C28 H28C 0.9800 .
C29 C30 1.397(6) .
C29 C34 1.400(6) .
C29 B1 1.645(6) .
C30 H30 0.9500 .
C30 C31 1.389(6) .
C31 C32 1.388(6) .
C31 C35 1.499(6) .
C32 H32 0.9500 .
C32 C33 1.380(6) .
C33 C34 1.392(6) .
C33 C36 1.490(6) .
C34 H34 0.9500 .
C37 C38 1.403(6) .
C37 C42 1.398(6) .
C37 B1 1.652(6) .
C38 H38 0.9500 .
C38 C39 1.390(6) .
C39 C40 1.395(7) .
C39 C43 1.482(7) .
C40 H40 0.9500 .
C40 C41 1.379(7) .
C41 C42 1.386(6) .
C41 C44 1.494(7) .
C42 H42 0.9500 .
C45 C46 1.406(6) .
C45 C50 1.404(6) .
C45 B2 1.641(5) .
C46 H46 0.9500 .
C46 C47 1.394(6) .
C47 C48 1.388(6) .
C47 C51 1.479(7) .
C48 H48 0.9500 .
C48 C49 1.391(6) .
C49 C50 1.393(6) .
C49 C52 1.489(6) .
C50 H50 0.9500 .
C53 C54 1.401(6) .
C53 C58 1.405(6) .
C53 B2 1.659(5) .
C54 H54 0.9500 .
C54 C55 1.396(6) .
C55 C56 1.376(6) .
C55 C59 1.492(6) .
C56 H56 0.9500 .
C56 C57 1.404(6) .
C57 C58 1.390(6) .
C57 C60 1.488(6) .
C58 H58 0.9500 .
B1 C29 1.645(6) 2_556
B1 C37 1.652(6) 2_556
B2 C45 1.641(5) 2
B2 C53 1.659(5) 2

loop_
_geom_torsion_atom_site_label_1
_geom_torsion_atom_site_label_2
_geom_torsion_atom_site_label_3
_geom_torsion_atom_site_label_4
_geom_torsion
_geom_torsion_site_symmetry_4
N2 C2 C3 N1 0.1(5) .
N2 C2 C3 C6 -178.9(5) .
N3 C9 C10 N4 -0.5(5) .
N3 C9 C10 C13 177.7(5) .
N5 C16 C17 N6 1.0(5) .
N5 C16 C17 C20 -178.7(5) .
N7 C23 C24 N8 -0.5(5) .
N7 C23 C24 C27 179.9(5) .
C1 N1 C3 C2 -0.2(5) .
C1 N1 C3 C6 178.8(4) .
C1 N2 C2 C3 0.1(5) .
C1 N2 C2 C5 -178.3(4) .
C2 N2 C1 Ru1 -176.2(3) .
C2 N2 C1 Ru1A -157.2(4) .
C2 N2 C1 N1 -0.3(5) .
C3 N1 C1 Ru1 176.2(3) .
C3 N1 C1 Ru1A 162.9(3) .
C3 N1 C1 N2 0.3(5) .
C4 N2 C1 Ru1 2.4(6) .
C4 N2 C1 Ru1A 21.4(7) .
C4 N2 C1 N1 178.3(4) .
C4 N2 C2 C3 -178.6(4) .
C4 N2 C2 C5 3.0(6) .
C5 C2 C3 N1 178.4(5) .
C5 C2 C3 C6 -0.6(9) .
C7 N1 C1 Ru1 -0.2(6) .
C7 N1 C1 Ru1A -13.5(5) .
C7 N1 C1 N2 -176.1(4) .
C7 N1 C3 C2 176.3(4) .
C7 N1 C3 C6 -4.6(7) .
C8 N3 C9 C10 -0.7(5) .
C8 N3 C9 C12 179.0(4) .
C8 N4 C10 C9 1.5(5) .
C8 N4 C10 C13 -176.9(4) .
C9 N3 C8 Ru1 -172.4(3) .
C9 N3 C8 Ru1A 174.6(3) .
C9 N3 C8 N4 1.5(4) .
C10 N4 C8 Ru1 171.9(3) .
C10 N4 C8 Ru1A -171.8(4) .
C10 N4 C8 N3 -1.8(4) .
C11 N3 C8 Ru1 9.8(6) .
C11 N3 C8 Ru1A -3.2(5) .
C11 N3 C8 N4 -176.3(4) .
C11 N3 C9 C10 177.3(4) .
C11 N3 C9 C12 -3.1(6) .
C12 C9 C10 N4 179.9(4) .
C12 C9 C10 C13 -1.9(9) .
C14 N4 C8 Ru1 -9.9(6) .
C14 N4 C8 Ru1A 6.4(7) .
C14 N4 C8 N3 176.4(4) .
C14 N4 C10 C9 -176.8(4) .
C14 N4 C10 C13 4.8(6) .
C15 N5 C16 C17 -1.0(5) .
C15 N5 C16 C19 177.8(4) .
C15 N6 C17 C16 -0.8(5) .
C15 N6 C17 C20 178.9(4) .
C16 N5 C15 Ru2 -174.6(3) .
C16 N5 C15 N6 0.5(4) .
C17 N6 C15 Ru2 175.1(3) .
C17 N6 C15 N5 0.2(5) .
C18 N5 C15 Ru2 2.7(6) .
C18 N5 C15 N6 177.7(4) .
C18 N5 C16 C17 -178.3(4) .
C18 N5 C16 C19 0.4(6) .
C19 C16 C17 N6 -177.6(5) .
C19 C16 C17 C20 2.7(9) .
C21 N6 C15 Ru2 -1.2(6) .
C21 N6 C15 N5 -176.1(4) .
C21 N6 C17 C16 175.8(4) .
C21 N6 C17 C20 -4.4(6) .
C22 N7 C23 C24 2.3(5) .
C22 N7 C23 C26 -175.9(4) .
C22 N8 C24 C23 -1.3(5) .
C22 N8 C24 C27 178.3(4) .
C23 N7 C22 Ru2 170.7(3) .
C23 N7 C22 N8 -2.9(4) .
C24 N8 C22 Ru2 -170.8(3) .
C24 N8 C22 N7 2.6(5) .
C25 N7 C22 Ru2 -11.5(6) .
C25 N7 C22 N8 174.8(4) .
C25 N7 C23 C24 -175.6(4) .
C25 N7 C23 C26 6.2(6) .
C26 C23 C24 N8 177.4(4) .
C26 C23 C24 C27 -2.2(9) .
C28 N8 C22 Ru2 11.3(6) .
C28 N8 C22 N7 -175.3(4) .
C28 N8 C24 C23 176.6(4) .
C28 N8 C24 C27 -3.7(7) .
C29 C30 C31 C32 0.0(6) .
C29 C30 C31 C35 -179.2(4) .
C30 C29 C34 C33 -1.4(6) .
C30 C29 B1 C29 148.9(4) 2_556
C30 C29 B1 C37 -91.4(4) 2_556
C30 C29 B1 C37 29.3(5) .
C30 C31 C32 C33 0.4(6) .
C30 C31 C35 F1 -68.0(5) .
C30 C31 C35 F2 50.2(6) .
C30 C31 C35 F3 170.5(4) .
C31 C32 C33 C34 -1.2(6) .
C31 C32 C33 C36 175.9(4) .
C32 C31 C35 F1 112.9(5) .
C32 C31 C35 F2 -129.0(4) .
C32 C31 C35 F3 -8.7(6) .
C32 C33 C34 C29 1.8(6) .
C32 C33 C36 F4 22.8(6) .
C32 C33 C36 F5 -97.2(5) .
C32 C33 C36 F6 141.7(4) .
C34 C29 C30 C31 0.5(6) .
C34 C29 B1 C29 -35.9(3) 2_556
C34 C29 B1 C37 83.8(5) 2_556
C34 C29 B1 C37 -155.5(4) .
C34 C33 C36 F4 -160.1(4) .
C34 C33 C36 F5 79.9(5) .
C34 C33 C36 F6 -41.2(6) .
C35 C31 C32 C33 179.5(4) .
C36 C33 C34 C29 -175.4(4) .
C37 C38 C39 C40 1.1(6) .
C37 C38 C39 C43 -177.8(4) .
C38 C37 C42 C41 1.8(6) .
C38 C37 B1 C29 161.7(4) 2_556
C38 C37 B1 C29 -77.7(5) .
C38 C37 B1 C37 41.9(3) 2_556
C38 C39 C40 C41 0.5(6) .
C38 C39 C43 F7 42.6(6) .
C38 C39 C43 F8 160.6(4) .
C38 C39 C43 F9 -78.6(6) .
C39 C40 C41 C42 -0.8(7) .
C39 C40 C41 C44 179.5(5) .
C40 C39 C43 F7 -136.3(4) .
C40 C39 C43 F8 -18.3(6) .
C40 C39 C43 F9 102.5(6) .
C40 C41 C42 C37 -0.4(7) .
C40 C41 C44 F10 6.7(8) .
C40 C41 C44 F11 127.9(5) .
C40 C41 C44 F12 -115.1(5) .
C42 C37 C38 C39 -2.1(6) .
C42 C37 B1 C29 -23.2(6) 2_556
C42 C37 B1 C29 97.5(4) .
C42 C37 B1 C37 -142.9(4) 2_556
C42 C41 C44 F10 -173.0(5) .
C42 C41 C44 F11 -51.8(7) .
C42 C41 C44 F12 65.2(7) .
C43 C39 C40 C41 179.4(4) .
C44 C41 C42 C37 179.3(5) .
C45 C46 C47 C48 0.2(7) .
C45 C46 C47 C51 -178.2(4) .
C46 C45 C50 C49 0.0(6) .
C46 C45 B2 C45 -37.4(3) 2
C46 C45 B2 C53 81.6(4) .
C46 C45 B2 C53 -157.2(4) 2
C46 C47 C48 C49 0.3(7) .
C46 C47 C51 F13 -43.4(7) .
C46 C47 C51 F14 -163.8(5) .
C46 C47 C51 F15 76.4(6) .
C47 C48 C49 C50 -0.6(7) .
C47 C48 C49 C52 -179.8(4) .
C48 C47 C51 F13 138.2(5) .
C48 C47 C51 F14 17.9(7) .
C48 C47 C51 F15 -102.0(6) .
C48 C49 C50 C45 0.5(7) .
C48 C49 C52 F16 -8.9(7) .
C48 C49 C52 F17 113.0(5) .
C48 C49 C52 F18 -129.2(5) .
C50 C45 C46 C47 -0.3(6) .
C50 C45 B2 C45 144.9(4) 2
C50 C45 B2 C53 25.1(5) 2
C50 C45 B2 C53 -96.1(4) .
C50 C49 C52 F16 171.8(5) .
C50 C49 C52 F17 -66.2(6) .
C50 C49 C52 F18 51.5(6) .
C51 C47 C48 C49 178.6(4) .
C52 C49 C50 C45 179.7(4) .
C53 C54 C55 C56 -1.8(6) .
C53 C54 C55 C59 178.6(4) .
C54 C53 C58 C57 -0.1(6) .
C54 C53 B2 C45 90.3(4) 2
C54 C53 B2 C45 -29.7(5) .
C54 C53 B2 C53 -149.3(4) 2
C54 C55 C56 C57 0.8(6) .
C54 C55 C59 F19 63.1(5) .
C54 C55 C59 F20 -55.3(6) .
C54 C55 C59 F21 -176.5(4) .
C55 C56 C57 C58 0.5(6) .
C55 C56 C57 C60 -176.9(4) .
C56 C55 C59 F19 -116.5(4) .
C56 C55 C59 F20 125.1(4) .
C56 C55 C59 F21 3.9(6) .
C56 C57 C58 C53 -0.8(6) .
C56 C57 C60 F22 -155.8(4) .
C56 C57 C60 F23 84.9(5) .
C56 C57 C60 F24 -35.3(5) .
C58 C53 C54 C55 1.4(6) .
C58 C53 B2 C45 -84.7(4) 2
C58 C53 B2 C45 155.3(4) .
C58 C53 B2 C53 35.7(3) 2
C58 C57 C60 F22 26.9(5) .
C58 C57 C60 F23 -92.5(5) .
C58 C57 C60 F24 147.4(4) .
C59 C55 C56 C57 -179.7(4) .
C60 C57 C58 C53 176.5(4) .
B1 C29 C30 C31 176.0(4) .
B1 C29 C34 C33 -177.0(4) .
B1 C37 C38 C39 173.4(4) .
B1 C37 C42 C41 -173.6(4) .
B2 C45 C46 C47 -178.2(4) .
B2 C45 C50 C49 177.9(4) .
B2 C53 C54 C55 -174.0(3) .
B2 C53 C58 C57 175.2(3) .
